data_2018564
loop_
_publ_author_name
'Stetskiv, Andrij'
'Misztal, Renata'
'Pavlyuk, Volodymyr'

_publ_section_title
;
 Crystal and electronic structures of La~2~LiGe~6{-~<i>x</i>} (<i>x</i> =
 0.21) and La~2~LiGe~4~Si~2~
;
_journal_coeditor_code FN3108
_journal_issue 8
_journal_name_full 'Acta Crystallographica Section C'
_journal_page_first i60
_journal_page_last i64
_journal_paper_doi 10.1107/S0108270112031526
_journal_volume 68
_journal_year 2012
_chemical_formula_iupac 'La2 Li Ge5.79'
_chemical_formula_moiety 'Ge11.58 La4, 2(Li)'
_chemical_formula_sum 'Ge11.58 La4 Li2'
_chemical_formula_weight 1410.11
_chemical_name_systematic
;
dilanthanum lithium hexagermanide
;
_space_group_IT_number 65
_symmetry_cell_setting orthorhombic
_symmetry_space_group_name_Hall '-C 2 2'
_symmetry_space_group_name_H-M 'C m m m'
_atom_sites_solution_primary direct
_atom_sites_solution_secondary difmap
_audit_creation_method SHELXL97
_cell_angle_alpha 90.00
_cell_angle_beta 90.00
_cell_angle_gamma 90.00
_cell_formula_units_Z 1
_cell_length_a 4.18710(10)
_cell_length_b 21.1132(6)
_cell_length_c 4.39120(10)
_cell_measurement_reflns_used 289
_cell_measurement_temperature 293(2)
_cell_measurement_theta_max 27.57
_cell_measurement_theta_min 3.86
_cell_volume 388.196(17)
_computing_cell_refinement 'CrysAlis CCD (Oxford Diffraction, 2008)'
_computing_data_collection 'CrysAlis CCD (Oxford Diffraction, 2008)'
_computing_data_reduction 'CrysAlis RED (Oxford Diffraction, 2008)'
_computing_molecular_graphics 'DIAMOND (Brandenburg, 2006)'
_computing_publication_material 'SHELXL97 (Sheldrick, 2008)'
_computing_structure_refinement 'SHELXL97 (Sheldrick, 2008)'
_computing_structure_solution 'SHELXS97 (Sheldrick, 2008)'
_diffrn_ambient_temperature 293(2)
_diffrn_detector_area_resol_mean 0
_diffrn_measured_fraction_theta_full 0.986
_diffrn_measured_fraction_theta_max 0.986
_diffrn_measurement_device_type 'Oxford Xcalibur3 CCD area-detector'
_diffrn_measurement_method \w
_diffrn_radiation_monochromator graphite
_diffrn_radiation_source 'fine-focus sealed tube'
_diffrn_radiation_type MoK\a
_diffrn_radiation_wavelength 0.71073
_diffrn_reflns_av_R_equivalents 0.0341
_diffrn_reflns_av_sigmaI/netI 0.0233
_diffrn_reflns_limit_h_max 5
_diffrn_reflns_limit_h_min -5
_diffrn_reflns_limit_k_max 27
_diffrn_reflns_limit_k_min -27
_diffrn_reflns_limit_l_max 5
_diffrn_reflns_limit_l_min -5
_diffrn_reflns_number 1770
_diffrn_reflns_theta_full 27.57
_diffrn_reflns_theta_max 27.57
_diffrn_reflns_theta_min 3.86
_diffrn_standards_decay_% 0
_diffrn_standards_interval_count 0
_diffrn_standards_interval_time 0
_diffrn_standards_number 0
_exptl_absorpt_coefficient_mu 32.732
_exptl_absorpt_correction_T_max 0.528
_exptl_absorpt_correction_T_min 0.015
_exptl_absorpt_correction_type analytical
_exptl_absorpt_process_details '(CrysAlis RED; Oxford Diffraction, 2008)'
_exptl_crystal_colour 'metallic dark grey'
_exptl_crystal_density_diffrn 6.032
_exptl_crystal_density_method 'not measured'
_exptl_crystal_description plate
_exptl_crystal_F_000 605.2
_exptl_crystal_size_max 0.14
_exptl_crystal_size_mid 0.12
_exptl_crystal_size_min 0.02
_refine_diff_density_max 1.196
_refine_diff_density_min -0.976
_refine_ls_extinction_method none
_refine_ls_goodness_of_fit_ref 1.195
_refine_ls_matrix_type full
_refine_ls_number_parameters 21
_refine_ls_number_reflns 290
_refine_ls_number_restraints 0
_refine_ls_restrained_S_all 1.195
_refine_ls_R_factor_all 0.0244
_refine_ls_R_factor_gt 0.0244
_refine_ls_shift/su_max 0.000
_refine_ls_shift/su_mean 0.000
_refine_ls_structure_factor_coef Fsqd
_refine_ls_weighting_details 'calc w = 1/[\s^2^(Fo^2^)+(0.0000P)^2^+14.9101P] where P=(Fo^2^+2Fc^2^)/3'
_refine_ls_weighting_scheme calc
_refine_ls_wR_factor_gt 0.0586
_refine_ls_wR_factor_ref 0.0586
_reflns_number_gt 289
_reflns_number_total 290
_reflns_threshold_expression I>2\s(I)
_cod_data_source_file fn3108.cif
_cod_data_source_block I
_cod_database_code 2018564

loop_
_symmetry_equiv_pos_as_xyz
'x, y, z'
'-x, -y, z'
'x, -y, -z'
'-x, y, -z'
'x+1/2, y+1/2, z'
'-x+1/2, -y+1/2, z'
'x+1/2, -y+1/2, -z'
'-x+1/2, y+1/2, -z'
'-x, -y, -z'
'x, y, -z'
'-x, y, z'
'x, -y, z'
'-x+1/2, -y+1/2, -z'
'x+1/2, y+1/2, -z'
'-x+1/2, y+1/2, z'
'x+1/2, -y+1/2, z'

loop_
_atom_site_type_symbol
_atom_site_label
_atom_site_fract_x
_atom_site_fract_y
_atom_site_fract_z
_atom_site_U_iso_or_equiv
_atom_site_adp_type
_atom_site_calc_flag
_atom_site_refinement_flags
_atom_site_occupancy
_atom_site_symmetry_multiplicity
La La1 0.0000 0.16551(3) 0.0000 0.0114(2) Uani d S 1 4
Ge Ge1 0.0000 0.05806(7) 0.5000 0.0179(5) Uani d SP 0.896(8) 4
Ge Ge2 0.0000 0.44262(6) 0.0000 0.0152(3) Uani d S 1 4
Ge Ge3 0.0000 0.28626(6) 0.5000 0.0155(3) Uani d S 1 4
Li Li1 0.0000 0.0000 0.0000 0.018(6) Uani d S 1 8

loop_
_atom_site_aniso_label
_atom_site_aniso_U_11
_atom_site_aniso_U_22
_atom_site_aniso_U_33
_atom_site_aniso_U_12
_atom_site_aniso_U_13
_atom_site_aniso_U_23
La1 0.0096(3) 0.0127(3) 0.0118(3) 0.000 0.000 0.000
Ge1 0.0164(8) 0.0201(8) 0.0171(8) 0.000 0.000 0.000
Ge2 0.0131(6) 0.0185(6) 0.0140(6) 0.000 0.000 0.000
Ge3 0.0132(6) 0.0194(6) 0.0139(6) 0.000 0.000 0.000
Li1 0.022(15) 0.015(13) 0.018(15) 0.000 0.000 0.000

loop_
_atom_type_symbol
_atom_type_description
_atom_type_scat_dispersion_real
_atom_type_scat_dispersion_imag
_atom_type_scat_source
La La -0.2871 2.4523 'International Tables Vol C Tables 4.2.6.8 and 6.1.1.4'
Ge Ge 0.1547 1.8001 'International Tables Vol C Tables 4.2.6.8 and 6.1.1.4'
Li Li -0.0003 0.0001 'International Tables Vol C Tables 4.2.6.8 and 6.1.1.4'

loop_
_geom_angle_atom_site_label_1
_geom_angle_atom_site_label_2
_geom_angle_atom_site_label_3
_geom_angle_site_symmetry_1
_geom_angle_site_symmetry_3
_geom_angle
Ge2 La1 Ge2 13_455 13 85.04(3)
Ge2 La1 Ge1 13_455 1_554 58.022(17)
Ge2 La1 Ge1 13 1_554 58.022(17)
Ge2 La1 Ge1 13_455 . 58.022(17)
Ge2 La1 Ge1 13 . 58.022(17)
Ge1 La1 Ge1 1_554 . 88.13(4)
Ge2 La1 Ge3 13_455 13_556 132.59(2)
Ge2 La1 Ge3 13 13_556 78.02(2)
Ge1 La1 Ge3 1_554 13_556 134.90(2)
Ge1 La1 Ge3 . 13_556 75.61(2)
Ge2 La1 Ge3 13_455 13_455 78.02(2)
Ge2 La1 Ge3 13 13_455 132.59(2)
Ge1 La1 Ge3 1_554 13_455 75.61(2)
Ge1 La1 Ge3 . 13_455 134.90(2)
Ge3 La1 Ge3 13_556 13_455 142.89(5)
Ge2 La1 Ge3 13_455 13_456 78.02(2)
Ge2 La1 Ge3 13 13_456 132.59(2)
Ge1 La1 Ge3 1_554 13_456 134.90(2)
Ge1 La1 Ge3 . 13_456 75.61(2)
Ge3 La1 Ge3 13_556 13_456 81.719(14)
Ge3 La1 Ge3 13_455 13_456 86.644(16)
Ge2 La1 Ge3 13_455 13 132.59(2)
Ge2 La1 Ge3 13 13 78.02(2)
Ge1 La1 Ge3 1_554 13 75.61(2)
Ge1 La1 Ge3 . 13 134.90(2)
Ge3 La1 Ge3 13_556 13 86.644(16)
Ge3 La1 Ge3 13_455 13 81.719(14)
Ge3 La1 Ge3 13_456 13 142.89(5)
Ge2 La1 Ge3 13_455 . 123.949(13)
Ge2 La1 Ge3 13 . 123.949(13)
Ge1 La1 Ge3 1_554 . 176.67(3)
Ge1 La1 Ge3 . . 95.20(2)
Ge3 La1 Ge3 13_556 . 46.46(2)
Ge3 La1 Ge3 13_455 . 101.922(17)
Ge3 La1 Ge3 13_456 . 46.46(2)
Ge3 La1 Ge3 13 . 101.922(17)
Ge2 La1 Ge3 13_455 1_554 123.949(13)
Ge2 La1 Ge3 13 1_554 123.949(13)
Ge1 La1 Ge3 1_554 1_554 95.20(2)
Ge1 La1 Ge3 . 1_554 176.67(3)
Ge3 La1 Ge3 13_556 1_554 101.922(17)
Ge3 La1 Ge3 13_455 1_554 46.46(2)
Ge3 La1 Ge3 13_456 1_554 101.922(17)
Ge3 La1 Ge3 13 1_554 46.46(2)
Ge3 La1 Ge3 . 1_554 81.47(3)
Ge2 La1 Li1 13_455 . 42.522(17)
Ge2 La1 Li1 13 . 42.522(17)
Ge1 La1 Li1 1_554 . 44.06(2)
Ge1 La1 Li1 . . 44.06(2)
Ge3 La1 Li1 13_556 . 108.56(2)
Ge3 La1 Li1 13_455 . 108.56(2)
Ge3 La1 Li1 13_456 . 108.56(2)
Ge3 La1 Li1 13 . 108.56(2)
Ge3 La1 Li1 . . 139.265(16)
Ge3 La1 Li1 1_554 . 139.265(16)
Ge2 La1 La1 13_455 13 167.88(2)
Ge2 La1 La1 13 13 107.074(16)
Ge1 La1 La1 1_554 13 128.299(15)
Ge1 La1 La1 . 13 128.299(15)
Ge3 La1 La1 13_556 13 52.73(2)
Ge3 La1 La1 13_455 13 93.24(3)
Ge3 La1 La1 13_456 13 93.24(3)
Ge3 La1 La1 13 13 52.73(2)
Ge3 La1 La1 . 13 49.191(15)
Ge3 La1 La1 1_554 13 49.191(15)
Li1 La1 La1 . 13 149.597(9)
Ge1 Ge1 Li1 9_556 . 60.83(3)
Ge1 Ge1 Li1 9_556 1_556 60.83(3)
Li1 Ge1 Li1 . 1_556 121.65(6)
Ge1 Ge1 La1 9_556 1_556 135.94(2)
Li1 Ge1 La1 . 1_556 163.24(5)
Li1 Ge1 La1 1_556 1_556 75.110(14)
Ge1 Ge1 La1 9_556 . 135.94(2)
Li1 Ge1 La1 . . 75.110(14)
Li1 Ge1 La1 1_556 . 163.24(5)
La1 Ge1 La1 1_556 . 88.13(4)
Li1 Ge2 Li1 5 5_455 119.89(5)
Li1 Ge2 Ge2 5 9_565 59.94(3)
Li1 Ge2 Ge2 5_455 9_565 59.94(3)
Li1 Ge2 La1 5 13_455 162.58(4)
Li1 Ge2 La1 5_455 13_455 77.534(14)
Ge2 Ge2 La1 9_565 13_455 137.478(17)
Li1 Ge2 La1 5 13 77.534(14)
Li1 Ge2 La1 5_455 13 162.58(4)
Ge2 Ge2 La1 9_565 13 137.478(17)
La1 Ge2 La1 13_455 13 85.04(3)
Ge3 Ge3 Ge3 13_456 13_556 107.64(9)
Ge3 Ge3 La1 13_456 13_556 135.72(2)
Ge3 Ge3 La1 13_556 13_556 70.111(17)
Ge3 Ge3 La1 13_456 13_455 70.111(17)
Ge3 Ge3 La1 13_556 13_455 135.72(2)
La1 Ge3 La1 13_556 13_455 142.89(5)
Ge3 Ge3 La1 13_456 13 135.72(2)
Ge3 Ge3 La1 13_556 13 70.111(17)
La1 Ge3 La1 13_556 13 86.644(16)
La1 Ge3 La1 13_455 13 81.719(14)
Ge3 Ge3 La1 13_456 13_456 70.111(17)
Ge3 Ge3 La1 13_556 13_456 135.72(2)
La1 Ge3 La1 13_556 13_456 81.719(14)
La1 Ge3 La1 13_455 13_456 86.644(16)
La1 Ge3 La1 13 13_456 142.89(5)
Ge3 Ge3 La1 13_456 . 63.43(4)
Ge3 Ge3 La1 13_556 . 63.43(4)
La1 Ge3 La1 13_556 . 133.54(2)
La1 Ge3 La1 13_455 . 78.078(17)
La1 Ge3 La1 13 . 78.078(17)
La1 Ge3 La1 13_456 . 133.54(2)
Ge3 Ge3 La1 13_456 1_556 63.43(4)
Ge3 Ge3 La1 13_556 1_556 63.43(4)
La1 Ge3 La1 13_556 1_556 78.078(17)
La1 Ge3 La1 13_455 1_556 133.54(2)
La1 Ge3 La1 13 1_556 133.54(2)
La1 Ge3 La1 13_456 1_556 78.078(17)
La1 Ge3 La1 . 1_556 81.47(3)
Ge2 Li1 Ge2 13 5_445 180.00(5)
Ge2 Li1 Ge2 13 13_455 119.89(5)
Ge2 Li1 Ge2 5_445 13_455 60.11(5)
Ge2 Li1 Ge2 13 5_545 60.11(5)
Ge2 Li1 Ge2 5_445 5_545 119.89(5)
Ge2 Li1 Ge2 13_455 5_545 180.00(5)
Ge2 Li1 Ge1 13 9 104.131(17)
Ge2 Li1 Ge1 5_445 9 75.869(17)
Ge2 Li1 Ge1 13_455 9 104.131(17)
Ge2 Li1 Ge1 5_545 9 75.869(17)
Ge2 Li1 Ge1 13 . 75.869(17)
Ge2 Li1 Ge1 5_445 . 104.131(17)
Ge2 Li1 Ge1 13_455 . 75.869(17)
Ge2 Li1 Ge1 5_545 . 104.131(17)
Ge1 Li1 Ge1 9 . 180.00(6)
Ge2 Li1 Ge1 13 9_556 104.131(17)
Ge2 Li1 Ge1 5_445 9_556 75.869(17)
Ge2 Li1 Ge1 13_455 9_556 104.131(17)
Ge2 Li1 Ge1 5_545 9_556 75.869(17)
Ge1 Li1 Ge1 9 9_556 121.65(6)
Ge1 Li1 Ge1 . 9_556 58.35(6)
Ge2 Li1 Ge1 13 1_554 75.869(17)
Ge2 Li1 Ge1 5_445 1_554 104.131(17)
Ge2 Li1 Ge1 13_455 1_554 75.869(17)
Ge2 Li1 Ge1 5_545 1_554 104.131(17)
Ge1 Li1 Ge1 9 1_554 58.35(6)
Ge1 Li1 Ge1 . 1_554 121.65(6)
Ge1 Li1 Ge1 9_556 1_554 180.00(6)
Ge2 Li1 La1 13 9 120.06(3)
Ge2 Li1 La1 5_445 9 59.94(3)
Ge2 Li1 La1 13_455 9 120.06(3)
Ge2 Li1 La1 5_545 9 59.94(3)
Ge1 Li1 La1 9 9 60.83(3)
Ge1 Li1 La1 . 9 119.17(3)
Ge1 Li1 La1 9_556 9 60.83(3)
Ge1 Li1 La1 1_554 9 119.17(3)
Ge2 Li1 La1 13 . 59.94(3)
Ge2 Li1 La1 5_445 . 120.06(3)
Ge2 Li1 La1 13_455 . 59.94(3)
Ge2 Li1 La1 5_545 . 120.06(3)
Ge1 Li1 La1 9 . 119.17(3)
Ge1 Li1 La1 . . 60.83(3)
Ge1 Li1 La1 9_556 . 119.17(3)
Ge1 Li1 La1 1_554 . 60.83(3)
La1 Li1 La1 9 . 180.0

loop_
_geom_bond_atom_site_label_1
_geom_bond_atom_site_label_2
_geom_bond_site_symmetry_2
_geom_bond_distance
La1 Ge2 13_455 3.0975(10)
La1 Ge2 13 3.0975(10)
La1 Ge1 1_554 3.1571(12)
La1 Ge1 . 3.1571(12)
La1 Ge3 13_556 3.2001(5)
La1 Ge3 13_455 3.2001(5)
La1 Ge3 13_456 3.2001(5)
La1 Ge3 13 3.2001(5)
La1 Ge3 . 3.3646(11)
La1 Ge3 1_554 3.3646(11)
La1 Li1 . 3.4944(6)
Ge1 Ge1 9_556 2.451(3)
Ge1 Li1 . 2.5146(7)
Ge1 Li1 1_556 2.5146(7)
Ge1 La1 1_556 3.1571(12)
Ge2 Li1 5 2.4188(6)
Ge2 Li1 5_455 2.4188(6)
Ge2 Ge2 9_565 2.423(3)
Ge2 La1 13_455 3.0975(10)
Ge2 La1 13 3.0975(10)
Ge3 Ge3 13_456 2.5936(16)
Ge3 Ge3 13_556 2.5936(16)
Ge3 La1 13_556 3.2001(5)
Ge3 La1 13_455 3.2001(5)
Ge3 La1 13 3.2001(5)
Ge3 La1 13_456 3.2001(5)
Ge3 La1 1_556 3.3646(11)
Li1 Ge2 13 2.4188(6)
Li1 Ge2 5_445 2.4188(6)
Li1 Ge2 13_455 2.4188(6)
Li1 Ge2 5_545 2.4188(6)
Li1 Ge1 9 2.5146(7)
Li1 Ge1 9_556 2.5146(7)
Li1 Ge1 1_554 2.5146(7)
Li1 La1 9 3.4944(6)
